data_2238081
loop_
_publ_author_name
'Hua, Xiao-Hui'
'Xue, Jun-Hui'
'Yang, Li-Min'
'Xu, Yi-Zhuang'
'Wu, Jin-Guang'

_publ_section_title
;
 (Butane-1,2,3,4-tetraol-\k^3^<i>O</i>^1^,<i>O</i>^2^,<i>O</i>^3^)(ethanol-\k<i>O</i>)tris(nitrato-\k^2^<i>O</i>,<i>O</i>')erbium(III)
;
_journal_coeditor_code XU5657
_journal_issue 5
_journal_name_full 'Acta Crystallographica Section E'
_journal_page_first m257
_journal_page_last m258
_journal_paper_doi 10.1107/S1600536813008003
_journal_volume 69
_journal_year 2013
_chemical_formula_iupac '[Er (N O3)3 (C2 H6 O) (C4 H10 O4)]'
_chemical_formula_moiety 'C6 H16 Er N3 O14'
_chemical_formula_sum 'C6 H16 Er N3 O14'
_chemical_formula_weight 521.48
_chemical_name_systematic
;(Butane-1,2,3,4-tetraol-
\k^3^<i>O</i>^1^,<i>O</i>^2^,<i>O</i>^3^)(ethanol-\k<i>O</i>)tris(nitrato-\k^2^<i>O</i>,<i>O</i>')erbium(III)
;
_space_group_IT_number 14
_symmetry_cell_setting monoclinic
_symmetry_space_group_name_Hall '-P 2ybc'
_symmetry_space_group_name_H-M 'P 1 21/c 1'
_atom_sites_solution_hydrogens geom
_atom_sites_solution_primary direct
_atom_sites_solution_secondary difmap
_audit_creation_method SHELXL-97
_cell_angle_alpha 90.00
_cell_angle_beta 100.26(3)
_cell_angle_gamma 90.00
_cell_formula_units_Z 4
_cell_length_a 7.7521(16)
_cell_length_b 12.772(3)
_cell_length_c 15.121(3)
_cell_measurement_reflns_used 5453
_cell_measurement_temperature 173(2)
_cell_measurement_theta_max 27.4833
_cell_measurement_theta_min 2.1014
_cell_volume 1473.2(6)
_computing_cell_refinement 'CrystalClear (Rigaku, 2007)'
_computing_data_collection 'CrystalClear (Rigaku, 2007)'
_computing_data_reduction 'CrystalClear (Rigaku, 2007)'
_computing_molecular_graphics 'SHELXTL (Sheldrick, 2008)'
_computing_publication_material 'SHELXTL (Sheldrick, 2008)'
_computing_structure_refinement 'SHELXTL (Sheldrick, 2008)'
_computing_structure_solution 'SHELXTL (Sheldrick, 2008)'
_diffrn_ambient_temperature 173(2)
_diffrn_detector_area_resol_mean 28.5714
_diffrn_measured_fraction_theta_full 0.995
_diffrn_measured_fraction_theta_max 0.995
_diffrn_measurement_device_type 'Rigaku Saturn724+ CCD'
_diffrn_measurement_method '\w scans at fixed \c = 45\%'
_diffrn_radiation_monochromator graphite
_diffrn_radiation_source 'fine-focus sealed tube'
_diffrn_radiation_type MoK\a
_diffrn_radiation_wavelength 0.71073
_diffrn_reflns_av_R_equivalents 0.0352
_diffrn_reflns_av_sigmaI/netI 0.0323
_diffrn_reflns_limit_h_max 9
_diffrn_reflns_limit_h_min -10
_diffrn_reflns_limit_k_max 16
_diffrn_reflns_limit_k_min -16
_diffrn_reflns_limit_l_max 19
_diffrn_reflns_limit_l_min -19
_diffrn_reflns_number 10846
_diffrn_reflns_theta_full 27.49
_diffrn_reflns_theta_max 27.49
_diffrn_reflns_theta_min 2.10
_exptl_absorpt_coefficient_mu 5.781
_exptl_absorpt_correction_T_max 0.35
_exptl_absorpt_correction_T_min 0.12
_exptl_absorpt_correction_type multi-scan
_exptl_absorpt_process_details '(CrystalClear; Rigaku, 2007)'
_exptl_crystal_colour pink
_exptl_crystal_density_diffrn 2.351
_exptl_crystal_density_method 'not measured'
_exptl_crystal_description plate
_exptl_crystal_F_000 1012
_exptl_crystal_size_max 0.23
_exptl_crystal_size_mid 0.20
_exptl_crystal_size_min 0.06
_refine_diff_density_max 1.456
_refine_diff_density_min -0.616
_refine_ls_extinction_method none
_refine_ls_goodness_of_fit_ref 1.200
_refine_ls_hydrogen_treatment constr
_refine_ls_matrix_type full
_refine_ls_number_parameters 218
_refine_ls_number_reflns 3359
_refine_ls_number_restraints 0
_refine_ls_restrained_S_all 1.200
_refine_ls_R_factor_all 0.0337
_refine_ls_R_factor_gt 0.0305
_refine_ls_shift/su_max 0.002
_refine_ls_shift/su_mean 0.000
_refine_ls_structure_factor_coef Fsqd
_refine_ls_weighting_details 'calc w=1/[\s^2^(Fo^2^)+(0.0210P)^2^+2.6512P] where P=(Fo^2^+2Fc^2^)/3'
_refine_ls_weighting_scheme calc
_refine_ls_wR_factor_gt 0.0613
_refine_ls_wR_factor_ref 0.0625
_reflns_number_gt 3174
_reflns_number_total 3359
_reflns_threshold_expression I>2sigma(I)
_cod_data_source_file xu5657.cif
_cod_data_source_block I
_cod_original_cell_volume 1473.3(5)
_cod_original_sg_symbol_H-M 'P 21/c'
_cod_database_code 2238081
_cod_database_fobs_code 2238081

loop_
_symmetry_equiv_pos_as_xyz
'x, y, z'
'-x, y+1/2, -z+1/2'
'-x, -y, -z'
'x, -y-1/2, z-1/2'

loop_
_atom_site_type_symbol
_atom_site_label
_atom_site_fract_x
_atom_site_fract_y
_atom_site_fract_z
_atom_site_U_iso_or_equiv
_atom_site_adp_type
_atom_site_calc_flag
_atom_site_refinement_flags
_atom_site_occupancy
_atom_site_symmetry_multiplicity
Er Er1 0.62537(2) 0.895819(13) 0.247063(10) 0.01275(7) Uani d . 1 1
O O9 0.6818(4) 1.0948(2) 0.26286(19) 0.0189(6) Uani d . 1 1
O O13 0.6726(4) 0.7044(2) 0.23165(19) 0.0204(6) Uani d . 1 1
O O6 0.4323(4) 0.9877(2) 0.12708(19) 0.0228(6) Uani d . 1 1
O O14 0.9187(4) 0.6272(2) 0.2866(2) 0.0271(7) Uani d . 1 1
O O10 0.8493(4) 0.9889(2) 0.35026(19) 0.0182(6) Uani d . 1 1
O O11 0.8904(4) 1.1563(2) 0.3659(2) 0.0265(7) Uani d . 1 1
N N1 0.4019(5) 0.9082(3) 0.0754(2) 0.0200(8) Uani d . 1 1
O O7 0.4806(4) 0.8252(2) 0.10336(18) 0.0220(6) Uani d . 1 1
O O8 0.3011(4) 0.9117(3) 0.0031(2) 0.0280(7) Uani d . 1 1
N N3 0.8336(5) 0.7066(3) 0.2691(2) 0.0189(7) Uani d . 1 1
N N2 0.8098(5) 1.0823(3) 0.3274(2) 0.0179(7) Uani d . 1 1
O O5 0.8049(4) 0.9494(2) 0.14542(19) 0.0206(6) Uani d . 1 1
H H5 0.7677 1.0027 0.1153 0.025 Uiso d R 1 1
C C5 0.9524(6) 0.9070(4) 0.1084(3) 0.0240(10) Uani d . 1 1
H H5A 1.0284 0.8651 0.1549 0.029 Uiso calc R 1 1
H H5B 1.0233 0.9653 0.0906 0.029 Uiso calc R 1 1
O O12 0.8972(4) 0.7972(2) 0.2864(2) 0.0220(6) Uani d . 1 1
C C6 0.8876(6) 0.8393(4) 0.0278(3) 0.0271(10) Uani d . 1 1
H H6A 0.8125 0.7837 0.0447 0.041 Uiso calc R 1 1
H H6B 0.9878 0.8079 0.0063 0.041 Uiso calc R 1 1
H H6C 0.8201 0.8821 -0.0200 0.041 Uiso calc R 1 1
O O2 0.3580(3) 0.8114(2) 0.25801(16) 0.0144(6) Uani d . 1 1
H H2 0.3579 0.7470 0.2467 0.017 Uiso d R 1 1
O O1 0.6345(4) 0.8266(2) 0.39163(17) 0.0157(6) Uani d . 1 1
H H1 0.6813 0.8600 0.4375 0.019 Uiso d R 1 1
O O3 0.4312(4) 0.9935(2) 0.32999(17) 0.0156(6) Uani d . 1 1
H H3 0.3967 1.0527 0.3100 0.019 Uiso d R 1 1
C C3 0.2846(5) 0.9375(3) 0.3562(3) 0.0141(8) Uani d . 1 1
H H3A 0.1758 0.9552 0.3126 0.017 Uiso calc R 1 1
C C2 0.3211(5) 0.8219(3) 0.3484(2) 0.0155(8) Uani d . 1 1
H H2A 0.2139 0.7806 0.3540 0.019 Uiso calc R 1 1
O O4 0.2278(4) 1.0783(2) 0.45507(19) 0.0204(6) Uani d . 1 1
H H4 0.1250 1.0921 0.4295 0.025 Uiso d R 1 1
C C1 0.4774(5) 0.7790(3) 0.4124(3) 0.0188(8) Uani d . 1 1
H H1A 0.4663 0.7952 0.4752 0.023 Uiso calc R 1 1
H H1B 0.4832 0.7020 0.4060 0.023 Uiso calc R 1 1
C C4 0.2584(6) 0.9690(3) 0.4493(3) 0.0191(8) Uani d . 1 1
H H4A 0.1573 0.9301 0.4648 0.023 Uiso calc R 1 1
H H4B 0.3637 0.9496 0.4935 0.023 Uiso calc R 1 1

loop_
_atom_site_aniso_label
_atom_site_aniso_U_11
_atom_site_aniso_U_22
_atom_site_aniso_U_33
_atom_site_aniso_U_12
_atom_site_aniso_U_13
_atom_site_aniso_U_23
Er1 0.01351(10) 0.01084(10) 0.01385(10) 0.00053(7) 0.00234(7) 0.00034(6)
O9 0.0162(14) 0.0161(15) 0.0238(14) 0.0023(12) 0.0024(12) 0.0028(11)
O13 0.0159(14) 0.0188(16) 0.0254(15) 0.0029(13) 0.0006(12) -0.0029(12)
O6 0.0266(17) 0.0178(15) 0.0232(15) 0.0030(13) 0.0026(13) -0.0017(12)
O14 0.0247(17) 0.0164(15) 0.0392(18) 0.0115(14) 0.0030(14) 0.0050(13)
O10 0.0182(15) 0.0093(14) 0.0254(14) 0.0008(12) -0.0006(12) 0.0031(11)
O11 0.0318(18) 0.0123(15) 0.0330(17) -0.0075(14) -0.0008(14) -0.0056(13)
N1 0.0213(19) 0.023(2) 0.0160(16) -0.0027(16) 0.0049(14) 0.0022(14)
O7 0.0269(16) 0.0203(16) 0.0181(14) 0.0069(14) 0.0023(12) 0.0006(12)
O8 0.0251(17) 0.0375(19) 0.0188(15) 0.0062(15) -0.0032(13) 0.0043(13)
N3 0.0188(18) 0.0185(19) 0.0198(16) 0.0051(15) 0.0047(14) 0.0024(14)
N2 0.0170(18) 0.0167(18) 0.0215(17) -0.0005(15) 0.0077(14) 0.0012(14)
O5 0.0219(15) 0.0179(15) 0.0237(15) 0.0044(13) 0.0090(12) 0.0044(12)
C5 0.021(2) 0.028(2) 0.025(2) -0.0008(19) 0.0086(18) -0.0017(18)
O12 0.0195(15) 0.0134(15) 0.0325(16) -0.0018(13) 0.0028(13) -0.0011(12)
C6 0.033(3) 0.020(2) 0.028(2) 0.005(2) 0.007(2) -0.0003(18)
O2 0.0174(14) 0.0099(13) 0.0161(13) -0.0012(11) 0.0032(11) -0.0025(10)
O1 0.0159(14) 0.0152(14) 0.0149(13) -0.0022(12) -0.0001(11) -0.0007(11)
O3 0.0186(15) 0.0097(13) 0.0194(13) 0.0007(11) 0.0060(11) 0.0017(10)
C3 0.0117(18) 0.0124(19) 0.0182(18) -0.0020(16) 0.0032(15) -0.0011(15)
C2 0.017(2) 0.0118(19) 0.0185(18) -0.0049(16) 0.0055(15) -0.0013(15)
O4 0.0221(16) 0.0169(15) 0.0216(14) 0.0046(13) 0.0024(12) -0.0051(11)
C1 0.016(2) 0.018(2) 0.023(2) -0.0033(17) 0.0034(16) 0.0031(16)
C4 0.023(2) 0.019(2) 0.0160(18) -0.0012(18) 0.0037(16) -0.0030(16)

loop_
_atom_type_symbol
_atom_type_description
_atom_type_scat_dispersion_real
_atom_type_scat_dispersion_imag
_atom_type_scat_source
C C 0.0033 0.0016 'International Tables Vol C Tables 4.2.6.8 and 6.1.1.4'
H H 0.0000 0.0000 'International Tables Vol C Tables 4.2.6.8 and 6.1.1.4'
N N 0.0061 0.0033 'International Tables Vol C Tables 4.2.6.8 and 6.1.1.4'
O O 0.0106 0.0060 'International Tables Vol C Tables 4.2.6.8 and 6.1.1.4'
Er Er -0.2586 4.9576 'International Tables Vol C Tables 4.2.6.8 and 6.1.1.4'

loop_
_geom_angle_atom_site_label_1
_geom_angle_atom_site_label_2
_geom_angle_atom_site_label_3
_geom_angle
O1 Er1 O5 142.67(10)
O1 Er1 O2 69.20(9)
O5 Er1 O2 143.66(10)
O1 Er1 O10 71.74(9)
O5 Er1 O10 80.73(10)
O2 Er1 O10 135.43(9)
O1 Er1 O7 128.62(10)
O5 Er1 O7 75.93(10)
O2 Er1 O7 67.89(9)
O10 Er1 O7 156.65(10)
O1 Er1 O12 72.33(10)
O5 Er1 O12 73.94(10)
O2 Er1 O12 118.51(9)
O10 Er1 O12 66.91(10)
O7 Er1 O12 105.52(10)
O1 Er1 O6 141.92(10)
O5 Er1 O6 74.32(10)
O2 Er1 O6 80.93(10)
O10 Er1 O6 121.09(10)
O7 Er1 O6 52.40(10)
O12 Er1 O6 145.13(10)
O1 Er1 O3 68.68(9)
O5 Er1 O3 132.20(9)
O2 Er1 O3 64.73(9)
O10 Er1 O3 81.76(9)
O7 Er1 O3 114.57(10)
O12 Er1 O3 135.89(10)
O6 Er1 O3 77.59(9)
O1 Er1 O13 74.73(9)
O5 Er1 O13 96.36(10)
O2 Er1 O13 72.82(9)
O10 Er1 O13 116.15(9)
O7 Er1 O13 66.70(10)
O12 Er1 O13 51.66(9)
O6 Er1 O13 118.97(10)
O3 Er1 O13 131.19(9)
O1 Er1 O9 107.95(9)
O5 Er1 O9 70.35(9)
O2 Er1 O9 125.27(9)
O10 Er1 O9 50.86(9)
O7 Er1 O9 119.40(10)
O12 Er1 O9 111.18(10)
O6 Er1 O9 70.51(10)
O3 Er1 O9 64.11(9)
O13 Er1 O9 161.77(10)
N2 O9 Er1 92.5(2)
N3 O13 Er1 94.9(2)
N1 O6 Er1 95.4(2)
N2 O10 Er1 100.1(2)
O8 N1 O7 121.6(4)
O8 N1 O6 122.4(4)
O7 N1 O6 116.0(3)
N1 O7 Er1 96.1(2)
O14 N3 O12 122.8(4)
O14 N3 O13 122.0(4)
O12 N3 O13 115.2(3)
O11 N2 O10 121.4(4)
O11 N2 O9 122.1(4)
O10 N2 O9 116.5(3)
C5 O5 Er1 137.4(2)
C5 O5 H5 107.9
Er1 O5 H5 113.8
O5 C5 C6 110.6(4)
O5 C5 H5A 109.5
C6 C5 H5A 109.5
O5 C5 H5B 109.5
C6 C5 H5B 109.5
H5A C5 H5B 108.1
N3 O12 Er1 97.7(2)
C5 C6 H6A 109.5
C5 C6 H6B 109.5
H6A C6 H6B 109.5
C5 C6 H6C 109.5
H6A C6 H6C 109.5
H6B C6 H6C 109.5
C2 O2 Er1 110.2(2)
C2 O2 H2 106.7
Er1 O2 H2 113.6
C1 O1 Er1 118.3(2)
C1 O1 H1 106.9
Er1 O1 H1 120.9
C3 O3 Er1 117.9(2)
C3 O3 H3 109.0
Er1 O3 H3 117.2
O3 C3 C2 107.0(3)
O3 C3 C4 111.3(3)
C2 C3 C4 113.0(3)
O3 C3 H3A 108.5
C2 C3 H3A 108.5
C4 C3 H3A 108.5
O2 C2 C3 103.6(3)
O2 C2 C1 107.5(3)
C3 C2 C1 116.3(3)
O2 C2 H2A 109.7
C3 C2 H2A 109.7
C1 C2 H2A 109.7
C4 O4 H4 109.4
O1 C1 C2 108.6(3)
O1 C1 H1A 110.0
C2 C1 H1A 110.0
O1 C1 H1B 110.0
C2 C1 H1B 110.0
H1A C1 H1B 108.4
O4 C4 C3 111.7(3)
O4 C4 H4A 109.3
C3 C4 H4A 109.3
O4 C4 H4B 109.3
C3 C4 H4B 109.3
H4A C4 H4B 107.9

loop_
_geom_bond_atom_site_label_1
_geom_bond_atom_site_label_2
_geom_bond_distance
_geom_bond_publ_flag
Er1 O1 2.348(3) y
Er1 O2 2.368(3) y
Er1 O3 2.463(3) y
Er1 O5 2.352(3) y
Er1 O6 2.438(3) y
Er1 O7 2.434(3) y
Er1 O9 2.583(3) y
Er1 O10 2.428(3) y
Er1 O12 2.436(3) y
Er1 O13 2.489(3) y
O9 N2 1.271(5) ?
O13 N3 1.275(4) ?
O6 N1 1.278(4) ?
O14 N3 1.212(4) ?
O10 N2 1.265(4) ?
O11 N2 1.223(5) ?
N1 O8 1.226(5) ?
N1 O7 1.259(5) ?
N3 O12 1.267(4) ?
O5 C5 1.464(5) ?
O5 H5 0.8401 ?
C5 C6 1.505(6) ?
C5 H5A 0.9900 ?
C5 H5B 0.9900 ?
C6 H6A 0.9800 ?
C6 H6B 0.9800 ?
C6 H6C 0.9800 ?
O2 C2 1.451(4) ?
O2 H2 0.8400 ?
O1 C1 1.445(5) ?
O1 H1 0.8400 ?
O3 C3 1.456(4) ?
O3 H3 0.8400 ?
C3 C2 1.512(5) ?
C3 C4 1.512(5) ?
C3 H3A 1.0000 ?
C2 C1 1.512(6) ?
C2 H2A 1.0000 ?
O4 C4 1.422(5) ?
O4 H4 0.8400 ?
C1 H1A 0.9900 ?
C1 H1B 0.9900 ?
C4 H4A 0.9900 ?
C4 H4B 0.9900 ?

loop_
_geom_hbond_atom_site_label_D
_geom_hbond_atom_site_label_H
_geom_hbond_atom_site_label_A
_geom_hbond_site_symmetry_A
_geom_hbond_distance_DH
_geom_hbond_distance_HA
_geom_hbond_distance_DA
_geom_hbond_angle_DHA
O1 H1 O4 3_676 0.84 1.83 2.666(4) 173.4
O2 H2 O9 2_645 0.84 1.97 2.795(4) 167.4
O3 H3 O13 2_655 0.84 2.08 2.917(4) 175.4
O4 H4 O11 1_455 0.84 2.07 2.897(5) 168.5
O5 H5 O8 3_675 0.84 2.09 2.865(4) 154.3
